data_7130270
loop_
_publ_author_name
'Williams, Luke J.'
'Bhonoah, Yunas'
'Walton, James W.'

_publ_section_title
;
 Enolate SNAr of unactivated arenes via [(\h6-arene)RuCp]+ intermediates
;
_journal_name_full 'Chemical Communications'
_journal_paper_doi 10.1039/D2CC02508F
_journal_year 2022
_chemical_absolute_configuration unk
_chemical_formula_moiety 'C13 H14 Cl Ru, F6 P'
_chemical_formula_sum 'C13 H14 Cl F6 P Ru'
_chemical_formula_weight 451.73
_space_group_crystal_system monoclinic
_space_group_IT_number 4
_space_group_name_Hall 'P 2yb'
_space_group_name_H-M_alt 'P 1 21 1'
_atom_sites_solution_hydrogens geom
_atom_sites_solution_primary direct
_audit_creation_date 2021-11-05
_audit_creation_method
;
Olex2 1.3-beta
(compiled 2020.11.12 svn.r5f609507 for OlexSys, GUI svn.r6408)
;
_audit_update_record
;
2022-05-03 deposited with the CCDC.	2022-06-17 downloaded from the CCDC.
;
_cell_angle_alpha 90
_cell_angle_beta 104.6140(10)
_cell_angle_gamma 90
_cell_formula_units_Z 2
_cell_length_a 6.9414(2)
_cell_length_b 15.3352(4)
_cell_length_c 7.3463(2)
_cell_measurement_reflns_used 9911
_cell_measurement_temperature 120.0
_cell_measurement_theta_max 31.61
_cell_measurement_theta_min 2.87
_cell_volume 756.70(4)
_computing_cell_refinement 'SAINT V8.40B (Bruker AXS, 2016)'
_computing_data_collection 'APEX3 v.2017.3_0 (Bruker AXS, 2017)'
_computing_data_reduction 'SAINT V8.40B (Bruker AXS, 2016)'
_computing_molecular_graphics 'Olex2 1.3-beta (Dolomanov et al., 2009)'
_computing_publication_material 'Olex2 1.3-beta (Dolomanov et al., 2009)'
_computing_structure_refinement 'SHELXL 2017/1 (Sheldrick, 2015)'
_computing_structure_solution 'XS  (Sheldrick, 2008)'
_diffrn_ambient_temperature 120.0
_diffrn_detector 'Bruker PHOTON III C7 MM CPAD'
_diffrn_detector_area_resol_mean 54.8
_diffrn_detector_type 'CPA sensor'
_diffrn_measured_fraction_theta_full 0.997
_diffrn_measured_fraction_theta_max 0.998
_diffrn_measurement_device '3-circle diffractometer'
_diffrn_measurement_device_type 'Bruker D8 Venture'
_diffrn_measurement_method '\w- and \f-scan'
_diffrn_radiation_monochromator 'focusing mirrors'
_diffrn_radiation_probe x-ray
_diffrn_radiation_type 'Mo K\a'
_diffrn_radiation_wavelength 0.71073
_diffrn_reflns_av_R_equivalents 0.0299
_diffrn_reflns_av_unetI/netI 0.0240
_diffrn_reflns_Laue_measured_fraction_full 0.997
_diffrn_reflns_Laue_measured_fraction_max 0.998
_diffrn_reflns_limit_h_max 9
_diffrn_reflns_limit_h_min -9
_diffrn_reflns_limit_k_max 20
_diffrn_reflns_limit_k_min -20
_diffrn_reflns_limit_l_max 10
_diffrn_reflns_limit_l_min -10
_diffrn_reflns_number 18388
_diffrn_reflns_point_group_measured_fraction_full 0.997
_diffrn_reflns_point_group_measured_fraction_max 0.998
_diffrn_reflns_theta_full 25.242
_diffrn_reflns_theta_max 28.994
_diffrn_reflns_theta_min 2.656
_diffrn_source 'microfocus sealed X-ray tube'
_diffrn_source_current 1.0
_diffrn_source_power 0.05
_diffrn_source_type 'Incoatec I\mS microsource'
_diffrn_source_voltage 50.0
_diffrn_standards_number 0
_exptl_absorpt_coefficient_mu 1.373
_exptl_absorpt_correction_T_max 0.3380
_exptl_absorpt_correction_T_min 0.2970
_exptl_absorpt_correction_type multi-scan
_exptl_absorpt_process_details
;
SADABS-2016/2 (Bruker,2016/2) was used for absorption correction.
wR2(int) was 0.0539 before and 0.0442 after correction.
The Ratio of minimum to maximum transmission is 0.8787.
The \l/2 correction factor is Not present.
;
_exptl_crystal_colour 'clear colourless'
_exptl_crystal_colour_lustre clear
_exptl_crystal_colour_primary colourless
_exptl_crystal_density_diffrn 1.983
_exptl_crystal_description prism
_exptl_crystal_F_000 444
_exptl_crystal_size_max 0.13
_exptl_crystal_size_mid 0.11
_exptl_crystal_size_min 0.06
_refine_diff_density_max 2.024
_refine_diff_density_min -0.531
_refine_diff_density_rms 0.071
_refine_ls_abs_structure_details
;
 Refined as an inversion twin.
;
_refine_ls_abs_structure_Flack 0.51(4)
_refine_ls_extinction_method none
_refine_ls_goodness_of_fit_ref 1.047
_refine_ls_hydrogen_treatment constr
_refine_ls_matrix_type full
_refine_ls_number_parameters 202
_refine_ls_number_reflns 3986
_refine_ls_number_restraints 1
_refine_ls_restrained_S_all 1.047
_refine_ls_R_factor_all 0.0223
_refine_ls_R_factor_gt 0.0211
_refine_ls_shift/su_max 0.000
_refine_ls_shift/su_mean 0.000
_refine_ls_structure_factor_coef Fsqd
_refine_ls_weighting_details 'w=1/[\s^2^(Fo^2^)+(0.0275P)^2^+0.3876P] where P=(Fo^2^+2Fc^2^)/3'
_refine_ls_weighting_scheme calc
_refine_ls_wR_factor_gt 0.0511
_refine_ls_wR_factor_ref 0.0517
_reflns_Friedel_coverage 0.932
_reflns_Friedel_fraction_full 0.998
_reflns_Friedel_fraction_max 0.998
_reflns_number_gt 3872
_reflns_number_total 3986
_reflns_threshold_expression 'I > 2\s(I)'
_cod_data_source_file d2cc02508f2.cif
_cod_data_source_block 3b_21srv438
_cod_depositor_comments
;
The following automatic conversions were performed:

data item '_diffrn_radiation_probe' value 'X-ray' was changed to
'x-ray' in accordance with the
/home/data/users/saulius/crontab/automatic-downloads/rss-feeds/RSC/lib/dictionaries/cif_core.dic
dictionary named 'cif_core.dic' version 2.4.2 last updated on
2011-04-26.

Automatic conversion script
Id: cif_fix_values 7556 2019-12-06 15:28:31Z antanas 
;
_cod_database_code 7130270
_shelx_shelxl_version_number 2017/1
_shelx_space_group_comment
;
The symmetry employed for this shelxl refinement is uniquely defined
by the following loop, which should always be used as a source of
symmetry information in preference to the above space-group names.
They are only intended as comments.
;
_shelx_estimated_absorpt_t_max 0.922
_shelx_estimated_absorpt_t_min 0.842
_computing_bruker_data_scaling 'SADABS V2012/1 (Bruker AXS Inc.)'
_olex2_refinement_description
;
1. Twinned data refinement
 Scales: 0.49
 0.51
2. Fixed Uiso
 At 1.2 times of:
  All C(H) groups
 At 1.5 times of:
  All C(H,H,H) groups
3.a Aromatic/amide H refined with riding coordinates:
 C3(H3), C4(H4), C5(H5), C11(H11), C12(H12), C13(H13), C14(H14), C15(H15)
3.b Idealised Me refined as rotating group:
 C7(H7A,H7B,H7C), C8(H8A,H8B,H8C)
;
_olex2_submission_special_instructions 'No special instructions were received'

loop_
_space_group_symop_operation_xyz
'x, y, z'
'-x, y+1/2, -z'

loop_
_atom_site_label
_atom_site_type_symbol
_atom_site_fract_x
_atom_site_fract_y
_atom_site_fract_z
_atom_site_U_iso_or_equiv
_atom_site_adp_type
_atom_site_occupancy
_atom_site_site_symmetry_order
_atom_site_calc_flag
_atom_site_refinement_flags_posn
_atom_site_refinement_flags_adp
_atom_site_refinement_flags_occupancy
_atom_site_disorder_assembly
_atom_site_disorder_group
Ru1 Ru 0.09500(3) 0.74091(3) 0.46644(3) 0.01101(7) Uani 1 1 d . . . . .
Cl1 Cl -0.04269(15) 0.68043(7) 0.88504(12) 0.0259(2) Uani 1 1 d . . . . .
C1 C -0.1016(6) 0.7123(3) 0.6514(5) 0.0141(7) Uani 1 1 d . . . . .
C2 C -0.1333(5) 0.6471(3) 0.5114(6) 0.0148(7) Uani 1 1 d . . . . .
C3 C -0.1835(5) 0.6752(3) 0.3208(6) 0.0168(7) Uani 1 1 d . . . . .
H3 H -0.205303 0.632853 0.223306 0.020 Uiso 1 1 calc R U . . .
C4 C -0.2016(5) 0.7636(2) 0.2736(5) 0.0179(9) Uani 1 1 d . . . . .
H4 H -0.235257 0.781065 0.145392 0.022 Uiso 1 1 calc R U . . .
C5 C -0.1693(6) 0.8266(3) 0.4178(7) 0.0178(8) Uani 1 1 d . . . . .
H5 H -0.182070 0.886626 0.384758 0.021 Uiso 1 1 calc R U . . .
C6 C -0.1188(6) 0.8033(3) 0.6094(6) 0.0159(7) Uani 1 1 d . . . . .
C7 C -0.0865(6) 0.8708(3) 0.7614(6) 0.0271(9) Uani 1 1 d . . . . .
H7A H 0.042658 0.861012 0.850733 0.041 Uiso 1 1 calc R U . . .
H7B H -0.192560 0.866565 0.827347 0.041 Uiso 1 1 calc R U . . .
H7C H -0.088585 0.928910 0.705573 0.041 Uiso 1 1 calc R U . . .
C8 C -0.1169(6) 0.5515(3) 0.5610(6) 0.0231(8) Uani 1 1 d . . . . .
H8A H -0.119937 0.517137 0.447795 0.035 Uiso 1 1 calc R U . . .
H8B H -0.228723 0.534438 0.612275 0.035 Uiso 1 1 calc R U . . .
H8C H 0.008622 0.540749 0.655106 0.035 Uiso 1 1 calc R U . . .
C11 C 0.3655(8) 0.8181(4) 0.5246(8) 0.0209(11) Uani 1 1 d . . . . .
H11 H 0.370812 0.876925 0.566035 0.025 Uiso 1 1 calc R U . . .
C12 C 0.3993(4) 0.7433(4) 0.6419(4) 0.0193(6) Uani 1 1 d . . . . .
H12 H 0.431903 0.743354 0.775552 0.023 Uiso 1 1 calc R U . . .
C13 C 0.3760(7) 0.6685(5) 0.5249(7) 0.0203(11) Uani 1 1 d . . . . .
H13 H 0.390076 0.609627 0.566229 0.024 Uiso 1 1 calc R U . . .
C14 C 0.3283(8) 0.6970(4) 0.3359(7) 0.0200(11) Uani 1 1 d . . . . .
H14 H 0.304295 0.660466 0.228097 0.024 Uiso 1 1 calc R U . . .
C15 C 0.3223(8) 0.7899(4) 0.3345(8) 0.0250(12) Uani 1 1 d . . . . .
H15 H 0.294433 0.826295 0.226290 0.030 Uiso 1 1 calc R U . . .
P1 P 0.4919(2) 0.49061(10) 0.98484(18) 0.01511(16) Uani 1 1 d . . . . .
F1 F 0.7264(5) 0.5031(2) 1.0372(5) 0.0303(7) Uani 1 1 d . . . . .
F2 F 0.4900(5) 0.4785(2) 0.7669(4) 0.0246(6) Uani 1 1 d . . . . .
F3 F 0.5208(5) 0.38688(19) 1.0147(4) 0.0255(6) Uani 1 1 d . . . . .
F4 F 0.4914(5) 0.50148(19) 1.2014(4) 0.0269(7) Uani 1 1 d . . . . .
F5 F 0.4629(5) 0.59350(18) 0.9539(4) 0.0269(7) Uani 1 1 d . . . . .
F6 F 0.2550(5) 0.4775(2) 0.9318(4) 0.0285(7) Uani 1 1 d . . . . .

loop_
_atom_site_aniso_label
_atom_site_aniso_U_11
_atom_site_aniso_U_22
_atom_site_aniso_U_33
_atom_site_aniso_U_23
_atom_site_aniso_U_13
_atom_site_aniso_U_12
Ru1 0.00968(10) 0.01233(10) 0.01142(11) 0.00001(13) 0.00340(7) 0.00030(14)
Cl1 0.0290(5) 0.0370(5) 0.0135(4) 0.0041(4) 0.0086(3) 0.0016(4)
C1 0.0128(15) 0.0196(19) 0.0108(16) 0.0009(12) 0.0048(13) -0.0011(13)
C2 0.0098(15) 0.0166(18) 0.0188(19) -0.0004(15) 0.0050(14) -0.0028(12)
C3 0.0102(15) 0.025(2) 0.0147(18) -0.0038(16) 0.0020(14) -0.0040(14)
C4 0.0118(14) 0.025(3) 0.0146(16) 0.0023(13) -0.0003(12) 0.0018(12)
C5 0.0136(17) 0.0144(18) 0.026(2) 0.0047(17) 0.0069(17) 0.0053(13)
C6 0.0131(15) 0.0154(19) 0.021(2) -0.0025(16) 0.0077(14) 0.0008(15)
C7 0.029(2) 0.0246(19) 0.032(2) -0.0136(17) 0.0154(17) -0.0040(16)
C8 0.0233(18) 0.0160(17) 0.032(2) 0.0011(15) 0.0099(16) -0.0033(14)
C11 0.0112(19) 0.014(3) 0.038(3) -0.0015(18) 0.0069(19) -0.0048(19)
C12 0.0094(11) 0.0272(16) 0.0199(14) -0.003(3) 0.0012(10) 0.000(3)
C13 0.0080(19) 0.025(3) 0.028(3) 0.0015(19) 0.0050(18) 0.0024(19)
C14 0.014(2) 0.029(3) 0.020(2) -0.0028(19) 0.0102(18) 0.0039(18)
C15 0.014(2) 0.032(3) 0.030(3) 0.015(2) 0.009(2) 0.003(2)
P1 0.0177(4) 0.0125(3) 0.0141(4) 0.0006(3) 0.0022(3) -0.0010(3)
F1 0.0176(15) 0.0300(17) 0.0407(17) -0.0017(13) 0.0023(12) -0.0034(11)
F2 0.0360(16) 0.0231(15) 0.0159(11) -0.0014(10) 0.0088(11) -0.0052(12)
F3 0.0408(16) 0.0117(13) 0.0223(13) 0.0013(10) 0.0049(11) -0.0018(12)
F4 0.0419(17) 0.0233(15) 0.0148(12) -0.0013(10) 0.0058(11) 0.0000(12)
F5 0.0398(17) 0.0140(14) 0.0264(14) 0.0031(11) 0.0076(12) 0.0054(12)
F6 0.0156(13) 0.0394(19) 0.0286(14) 0.0064(12) 0.0017(11) -0.0030(12)

loop_
_atom_type_symbol
_atom_type_description
_atom_type_scat_dispersion_real
_atom_type_scat_dispersion_imag
_atom_type_scat_source
C C 0.0033 0.0016 'International Tables Vol C Tables 4.2.6.8 and 6.1.1.4'
H H 0.0000 0.0000 'International Tables Vol C Tables 4.2.6.8 and 6.1.1.4'
Cl Cl 0.1484 0.1585 'International Tables Vol C Tables 4.2.6.8 and 6.1.1.4'
F F 0.0171 0.0103 'International Tables Vol C Tables 4.2.6.8 and 6.1.1.4'
P P 0.1023 0.0942 'International Tables Vol C Tables 4.2.6.8 and 6.1.1.4'
Ru Ru -1.2594 0.8363 'International Tables Vol C Tables 4.2.6.8 and 6.1.1.4'

loop_
_geom_angle_atom_site_label_1
_geom_angle_atom_site_label_2
_geom_angle_atom_site_label_3
_geom_angle
_geom_angle_site_symmetry_1
_geom_angle_site_symmetry_3
_geom_angle_publ_flag
C1 Ru1 C2 37.19(14) . . ?
C1 Ru1 C3 66.63(14) . . ?
C1 Ru1 C4 78.74(14) . . ?
C1 Ru1 C5 66.40(15) . . ?
C1 Ru1 C6 37.52(18) . . ?
C2 Ru1 C6 67.98(16) . . ?
C3 Ru1 C2 37.43(15) . . ?
C3 Ru1 C4 36.89(17) . . ?
C3 Ru1 C5 66.60(17) . . ?
C3 Ru1 C6 79.55(14) . . ?
C4 Ru1 C2 67.31(14) . . ?
C4 Ru1 C6 67.24(15) . . ?
C5 Ru1 C2 79.36(13) . . ?
C5 Ru1 C4 37.16(16) . . ?
C5 Ru1 C6 36.90(16) . . ?
C11 Ru1 C1 128.95(17) . . ?
C11 Ru1 C2 159.54(17) . . ?
C11 Ru1 C3 162.79(17) . . ?
C11 Ru1 C4 131.28(18) . . ?
C11 Ru1 C5 110.4(2) . . ?
C11 Ru1 C6 108.56(18) . . ?
C11 Ru1 C12 38.1(2) . . ?
C11 Ru1 C13 63.52(13) . . ?
C11 Ru1 C14 63.5(2) . . ?
C11 Ru1 C15 38.1(2) . . ?
C12 Ru1 C1 107.33(13) . . ?
C12 Ru1 C2 122.91(18) . . ?
C12 Ru1 C3 153.6(2) . . ?
C12 Ru1 C4 169.2(2) . . ?
C12 Ru1 C5 136.6(2) . . ?
C12 Ru1 C6 111.95(15) . . ?
C12 Ru1 C13 37.9(2) . . ?
C12 Ru1 C14 63.26(17) . . ?
C12 Ru1 C15 63.62(18) . . ?
C13 Ru1 C1 116.01(17) . . ?
C13 Ru1 C2 105.99(19) . . ?
C13 Ru1 C3 119.5(2) . . ?
C13 Ru1 C4 147.54(18) . . ?
C13 Ru1 C5 173.9(2) . . ?
C13 Ru1 C6 141.99(17) . . ?
C14 Ru1 C1 148.58(19) . . ?
C14 Ru1 C2 120.00(18) . . ?
C14 Ru1 C3 107.61(17) . . ?
C14 Ru1 C4 116.11(17) . . ?
C14 Ru1 C5 142.03(18) . . ?
C14 Ru1 C6 171.90(19) . . ?
C14 Ru1 C13 37.66(18) . . ?
C15 Ru1 C1 166.83(18) . . ?
C15 Ru1 C2 155.48(19) . . ?
C15 Ru1 C3 125.86(19) . . ?
C15 Ru1 C4 108.75(17) . . ?
C15 Ru1 C5 112.74(18) . . ?
C15 Ru1 C6 134.5(2) . . ?
C15 Ru1 C13 63.5(2) . . ?
C15 Ru1 C14 38.08(14) . . ?
Cl1 C1 Ru1 129.8(2) . . ?
C2 C1 Ru1 72.4(2) . . ?
C2 C1 Cl1 118.5(3) . . ?
C2 C1 C6 123.1(4) . . ?
C6 C1 Ru1 72.7(2) . . ?
C6 C1 Cl1 118.4(3) . . ?
C1 C2 Ru1 70.4(2) . . ?
C1 C2 C3 117.2(4) . . ?
C1 C2 C8 121.6(4) . . ?
C3 C2 Ru1 70.4(2) . . ?
C3 C2 C8 121.2(4) . . ?
C8 C2 Ru1 130.6(3) . . ?
Ru1 C3 H3 129.2 . . ?
C2 C3 Ru1 72.1(2) . . ?
C2 C3 H3 119.2 . . ?
C4 C3 Ru1 71.9(2) . . ?
C4 C3 C2 121.5(4) . . ?
C4 C3 H3 119.2 . . ?
Ru1 C4 H4 129.5 . . ?
C3 C4 Ru1 71.2(2) . . ?
C3 C4 H4 120.3 . . ?
C3 C4 C5 119.4(4) . . ?
C5 C4 Ru1 71.4(2) . . ?
C5 C4 H4 120.3 . . ?
Ru1 C5 H5 129.6 . . ?
C4 C5 Ru1 71.4(2) . . ?
C4 C5 H5 119.0 . . ?
C6 C5 Ru1 72.5(2) . . ?
C6 C5 C4 121.9(4) . . ?
C6 C5 H5 119.0 . . ?
C1 C6 Ru1 69.8(2) . . ?
C1 C6 C7 121.7(4) . . ?
C5 C6 Ru1 70.5(2) . . ?
C5 C6 C1 116.8(4) . . ?
C5 C6 C7 121.5(4) . . ?
C7 C6 Ru1 130.8(3) . . ?
C6 C7 H7A 109.5 . . ?
C6 C7 H7B 109.5 . . ?
C6 C7 H7C 109.5 . . ?
H7A C7 H7B 109.5 . . ?
H7A C7 H7C 109.5 . . ?
H7B C7 H7C 109.5 . . ?
C2 C8 H8A 109.5 . . ?
C2 C8 H8B 109.5 . . ?
C2 C8 H8C 109.5 . . ?
H8A C8 H8B 109.5 . . ?
H8A C8 H8C 109.5 . . ?
H8B C8 H8C 109.5 . . ?
Ru1 C11 H11 122.9 . . ?
C12 C11 Ru1 71.4(3) . . ?
C12 C11 H11 125.9 . . ?
C12 C11 C15 108.3(5) . . ?
C15 C11 Ru1 71.5(3) . . ?
C15 C11 H11 125.9 . . ?
Ru1 C12 H12 123.6 . . ?
C11 C12 Ru1 70.5(2) . . ?
C11 C12 H12 126.0 . . ?
C11 C12 C13 108.0(3) . . ?
C13 C12 Ru1 71.5(2) . . ?
C13 C12 H12 126.0 . . ?
Ru1 C13 H13 124.0 . . ?
C12 C13 Ru1 70.6(3) . . ?
C12 C13 H13 126.0 . . ?
C14 C13 Ru1 71.0(3) . . ?
C14 C13 C12 108.0(5) . . ?
C14 C13 H13 126.0 . . ?
Ru1 C14 H14 123.6 . . ?
C13 C14 Ru1 71.4(3) . . ?
C13 C14 H14 125.8 . . ?
C13 C14 C15 108.4(6) . . ?
C15 C14 Ru1 70.8(3) . . ?
C15 C14 H14 125.8 . . ?
Ru1 C15 H15 123.8 . . ?
C11 C15 Ru1 70.4(3) . . ?
C11 C15 C14 107.4(5) . . ?
C11 C15 H15 126.3 . . ?
C14 C15 Ru1 71.1(3) . . ?
C14 C15 H15 126.3 . . ?
F1 P1 F2 90.31(19) . . ?
F1 P1 F3 90.08(19) . . ?
F1 P1 F4 90.33(17) . . ?
F1 P1 F5 90.00(19) . . ?
F1 P1 F6 179.7(2) . . ?
F2 P1 F3 89.48(17) . . ?
F4 P1 F2 179.1(2) . . ?
F4 P1 F3 89.92(17) . . ?
F4 P1 F6 89.7(2) . . ?
F5 P1 F2 90.22(17) . . ?
F5 P1 F3 179.7(2) . . ?
F5 P1 F4 90.38(17) . . ?
F5 P1 F6 90.27(19) . . ?
F6 P1 F2 89.63(16) . . ?
F6 P1 F3 89.65(19) . . ?

loop_
_geom_bond_atom_site_label_1
_geom_bond_atom_site_label_2
_geom_bond_distance
_geom_bond_site_symmetry_2
_geom_bond_publ_flag
Ru1 C1 2.199(4) . ?
Ru1 C2 2.226(4) . ?
Ru1 C3 2.203(4) . ?
Ru1 C4 2.212(4) . ?
Ru1 C5 2.212(4) . ?
Ru1 C6 2.238(4) . ?
Ru1 C11 2.169(5) . ?
Ru1 C12 2.180(3) . ?
Ru1 C13 2.191(5) . ?
Ru1 C14 2.186(5) . ?
Ru1 C15 2.183(5) . ?
Cl1 C1 1.731(4) . ?
C1 C2 1.411(5) . ?
C1 C6 1.427(7) . ?
C2 C3 1.421(5) . ?
C2 C8 1.508(5) . ?
C3 H3 0.9500 . ?
C3 C4 1.397(6) . ?
C4 H4 0.9500 . ?
C4 C5 1.410(6) . ?
C5 H5 0.9500 . ?
C5 C6 1.408(6) . ?
C6 C7 1.498(5) . ?
C7 H7A 0.9800 . ?
C7 H7B 0.9800 . ?
C7 H7C 0.9800 . ?
C8 H8A 0.9800 . ?
C8 H8B 0.9800 . ?
C8 H8C 0.9800 . ?
C11 H11 0.9500 . ?
C11 C12 1.418(8) . ?
C11 C15 1.420(8) . ?
C12 H12 0.9500 . ?
C12 C13 1.419(8) . ?
C13 H13 0.9500 . ?
C13 C14 1.413(7) . ?
C14 H14 0.9500 . ?
C14 C15 1.425(5) . ?
C15 H15 0.9500 . ?
P1 F1 1.587(4) . ?
P1 F2 1.609(3) . ?
P1 F3 1.611(3) . ?
P1 F4 1.601(3) . ?
P1 F5 1.600(3) . ?
P1 F6 1.604(4) . ?

loop_
_twin_individual_id
_twin_individual_mass_fraction_refined
1 0.49
2 0.51
